data_4131707
loop_
_publ_author_name
'Soe, Chan Myae Myae'
'Stoumpos, Constantinos C.'
'Kepenekian, Mika\"el'
'Traor\'e, Boubacar'
'Tsai, Hsinhan'
'Nie, Wanyi'
'Wang, Binghao'
'Katan, Claudine'
'Seshadri, Ram'
'Mohite, Aditya D.'
'Even, Jacky'
'Marks, Tobin J.'
'Kanatzidis, Mercouri G.'

_publ_section_title
;
 New Type of 2D Perovskites with Alternating Cations in the Interlayer
 Space,
 (C(NH<sub>2</sub>)<sub>3</sub>)(CH<sub>3</sub>NH<sub>3</sub>)<sub>n</sub>Pb<sub>n</sub>I<sub>3n+1</sub>:
 Structure, Properties, and Photovoltaic Performance.
;
_journal_issue 45
_journal_name_full 'Journal of the American Chemical Society'
_journal_page_first 16297
_journal_page_last 16309
_journal_paper_doi 10.1021/jacs.7b09096
_journal_volume 139
_journal_year 2017
_chemical_formula_moiety GAMAPbI4
_chemical_formula_sum 'C2 H12 I4 N4 Pb'
_chemical_formula_weight 807
_chemical_name_common 'Guanidinium Methylammonium Lead Iodide'
_space_group_IT_number 74
_space_group_name_Hall '-I 2b 2'
_space_group_name_H-M_alt 'I m m a'
_symmetry_cell_setting orthorhombic
_symmetry_Int_Tables_number 74
_symmetry_space_group_name_Hall '-I 2b 2'
_symmetry_space_group_name_H-M 'I m m a'
_cell_angle_alpha 90
_cell_angle_beta 90
_cell_angle_gamma 90
_cell_formula_units_Z 4
_cell_length_a 6.4286(6)
_cell_length_b 12.4577(9)
_cell_length_c 18.8258(13)
_cell_measurement_reflns_used 3756
_cell_measurement_temperature 293
_cell_measurement_theta_max 29.63
_cell_measurement_theta_min 3.27
_cell_volume 1507.7(2)
_computing_cell_refinement 'STOE X-AREA'
_computing_data_collection 'STOE X-AREA'
_computing_data_reduction 'STOE X-RED'
_computing_structure_refinement Jana2006
_computing_structure_solution Superflip
_diffrn_ambient_temperature 293
_diffrn_detector 'image plate (34 cm diameter)'
_diffrn_detector_area_resol_mean 6.67
_diffrn_detector_type STOE
_diffrn_measured_fraction_theta_full 0.99
_diffrn_measured_fraction_theta_max 0.99
_diffrn_measurement_details ' 180 frames, detector distance = 100 mm'
_diffrn_measurement_device '2-circle goniometer'
_diffrn_measurement_device_type 'STOE IPDS 2T'
_diffrn_measurement_method 'rotation method'
_diffrn_radiation_collimation '0.5 mm diameter, monocapillary'
_diffrn_radiation_monochromator 'plane graphite'
_diffrn_radiation_polarisn_norm 0
_diffrn_radiation_probe x-ray
_diffrn_radiation_type 'Mo K\a'
_diffrn_radiation_wavelength 0.71073
_diffrn_reflns_av_R_equivalents 0.1277
_diffrn_reflns_av_unetI/netI 0.0353
_diffrn_reflns_limit_h_max 8
_diffrn_reflns_limit_h_min -8
_diffrn_reflns_limit_k_max 16
_diffrn_reflns_limit_k_min -17
_diffrn_reflns_limit_l_max 25
_diffrn_reflns_limit_l_min -25
_diffrn_reflns_number 7172
_diffrn_reflns_theta_full 29.23
_diffrn_reflns_theta_max 29.23
_diffrn_reflns_theta_min 3.27
_diffrn_source 'sealed X-ray tube, 12 x 0.4 mm long-fine focus'
_diffrn_source_current 30
_diffrn_source_power 1.20
_diffrn_source_voltage 40
_exptl_absorpt_coefficient_mu 19.349
_exptl_absorpt_correction_T_max 0.5297
_exptl_absorpt_correction_T_min 0.1725
_exptl_absorpt_correction_type integration
_exptl_absorpt_process_details X-SHAPE
_exptl_crystal_colour Red
_exptl_crystal_density_diffrn 3.5551
_exptl_crystal_description 'Rectangular needle'
_exptl_crystal_F_000 1392
_exptl_crystal_size_max 0.1111
_exptl_crystal_size_mid 0.0225
_exptl_crystal_size_min 0.0167
_refine_diff_density_max 1.84
_refine_diff_density_min -2.31
_refine_ls_extinction_method none
_refine_ls_goodness_of_fit_gt 3.60
_refine_ls_goodness_of_fit_ref 3.18
_refine_ls_hydrogen_treatment constr
_refine_ls_number_constraints 39
_refine_ls_number_parameters 28
_refine_ls_number_reflns 784
_refine_ls_number_restraints 3
_refine_ls_R_factor_all 0.0677
_refine_ls_R_factor_gt 0.0575
_refine_ls_shift/su_max 0.0298
_refine_ls_shift/su_mean 0.0023
_refine_ls_structure_factor_coef Fsqd
_refine_ls_weighting_details w=1/(\s^2^(I)+0.0004I^2^)
_refine_ls_weighting_scheme sigma
_refine_ls_wR_factor_gt 0.1356
_refine_ls_wR_factor_ref 0.1361
_reflns_number_gt 615
_reflns_number_total 784
_reflns_threshold_expression I>2\s(I)
_cod_data_source_file ja7b09096_si_001.cif
_cod_data_source_block GAMAPbI4
_cod_depositor_comments
;
The following automatic conversions were performed:

data item '_diffrn_radiation_probe' value 'X-ray' was changed to
'x-ray' in accordance with the
/home/saulius/struct/COD-crude-data/automatic-downloads/DataCite-retrospective/ACS/depositions/lib/dictionaries/cif_core.dic
dictionary named 'cif_core.dic' version 2.4.2 last updated on
2011-04-26.

data item '_exptl_absorpt_correction_type' value 'Integration' was
changed to 'integration' in accordance with the
/home/saulius/struct/COD-crude-data/automatic-downloads/DataCite-retrospective/ACS/depositions/lib/dictionaries/cif_core.dic
dictionary named 'cif_core.dic' version 2.4.2 last updated on
2011-04-26.

Automatic conversion script
Id: cif_fix_values 6909 2019-04-08 15:41:33Z antanas 
;
_cod_original_sg_symbol_Hall '-I -2x;-2yb;-2zb'
_cod_original_formula_sum 'C2 H12 I4 N4 Pb1'
_cod_database_code 4131707

loop_
_space_group_symop_id
_space_group_symop_operation_xyz
1 x,y,z
2 -x,-y+1/2,z
3 -x,y+1/2,-z
4 x,-y,-z
5 -x,-y,-z
6 x,y+1/2,-z
7 x,-y+1/2,z
8 -x,y,z
9 x+1/2,y+1/2,z+1/2
10 -x+1/2,-y,z+1/2
11 -x+1/2,y,-z+1/2
12 x+1/2,-y+1/2,-z+1/2
13 -x+1/2,-y+1/2,-z+1/2
14 x+1/2,y,-z+1/2
15 x+1/2,-y,z+1/2
16 -x+1/2,y+1/2,z+1/2

loop_
_atom_site_label
_atom_site_type_symbol
_atom_site_fract_x
_atom_site_fract_y
_atom_site_fract_z
_atom_site_adp_type
_atom_site_U_iso_or_equiv
_atom_site_site_symmetry_multiplicity
_atom_site_occupancy
_atom_site_calc_flag
Pb1 Pb 0 0 0 Uani 0.0316(4) 4 1 d
I1 I 0 0.0418(2) 0.16667(11) Uani 0.0661(9) 8 1 d
I2 I 0.5 0 0 Uani 0.0686(12) 4 1 d
I3 I 0 0.75 0.03061(19) Uani 0.0781(15) 4 1 d
N1 N 0.5 0.25 0.111(5) Uiso 0.22(3) 4 1 d
N2 N 0 0.75 0.2231(15) Uiso 0.054(5) 4 1 d
N3 N 0 0.8461(14) 0.3279(13) Uiso 0.054(5) 8 1 d
C1 C 0.5 0.25 0.191(5) Uiso 0.22(3) 4 1 d
C2 C 0 0.75 0.2948(15) Uiso 0.054(5) 4 1 d
H1n3 H 0 0.849085 0.374093 Uiso 0.0648 8 1 d
H2n3 H 0 0.905008 0.303118 Uiso 0.0648 8 1 d
H1n2 H 0 0.68952 0.199953 Uiso 0.0648 8 1 d
H2n2 H 0 0.81048 0.199953 Uiso 0.0648 8 1 d
H1n1 H 0.593053 0.295049 0.095676 Uiso 0.2657 16 0.25 d
H2n1 H 0.529076 0.18589 0.095676 Uiso 0.2657 16 0.25 d
H3n1 H 0.377871 0.269061 0.095676 Uiso 0.2657 16 0.25 d
H1c1 H 0.622129 0.230939 0.206162 Uiso 0.2657 16 0.25 d
H2c1 H 0.470924 0.31411 0.206162 Uiso 0.2657 16 0.25 d
H3c1 H 0.406947 0.204951 0.206162 Uiso 0.2657 16 0.25 d

loop_
_atom_site_aniso_label
_atom_site_aniso_type_symbol
_atom_site_aniso_U_11
_atom_site_aniso_U_22
_atom_site_aniso_U_33
_atom_site_aniso_U_12
_atom_site_aniso_U_13
_atom_site_aniso_U_23
Pb1 Pb 0.0249(7) 0.0278(7) 0.0421(8) 0 0 0.0032(8)
I1 I 0.0905(19) 0.0634(15) 0.0445(13) 0 0 -0.0018(11)
I2 I 0.0212(12) 0.111(3) 0.074(2) 0 0 0.021(2)
I3 I 0.155(4) 0.0223(16) 0.0573(19) 0 0 0

loop_
_atom_type_symbol
_atom_type_scat_dispersion_real
_atom_type_scat_dispersion_imag
_atom_type_scat_source
C 0.0033 0.0016 'International Tables Vol C tables 4.2.6.8 and 6.1.1.1'
H 0.0000 0.0000 'International Tables Vol C tables 4.2.6.8 and 6.1.1.1'
I -0.4742 1.8119 'International Tables Vol C tables 4.2.6.8 and 6.1.1.1'
N 0.0061 0.0033 'International Tables Vol C tables 4.2.6.8 and 6.1.1.1'
Pb -3.3944 10.1111 'International Tables Vol C tables 4.2.6.8 and 6.1.1.1'

loop_
_geom_angle_atom_site_label_1
_geom_angle_atom_site_label_2
_geom_angle_atom_site_label_3
_geom_angle_site_symmetry_1
_geom_angle_site_symmetry_3
_geom_angle
I1 Pb1 I1 . 4_555 180.0(5)
I1 Pb1 I2 . 1_455 90
I1 Pb1 I2 . . 90
I1 Pb1 I3 . 1_545 88.94(8)
I1 Pb1 I3 . 3_545 91.06(8)
I1 Pb1 I2 4_555 1_455 90
I1 Pb1 I2 4_555 . 90
I1 Pb1 I3 4_555 1_545 91.06(8)
I1 Pb1 I3 4_555 3_545 88.94(8)
I2 Pb1 I2 1_455 . 180.0(5)
I2 Pb1 I3 1_455 1_545 90
I2 Pb1 I3 1_455 3_545 90
I2 Pb1 I3 . 1_545 90
I2 Pb1 I3 . 3_545 90
I3 Pb1 I3 1_545 3_545 180.0(5)
Pb1 I1 N2 . 1_545 96.9(4)
Pb1 I1 N3 . 1_545 131.8(3)
Pb1 I1 N3 . 11_445 85.8(3)
Pb1 I1 N3 . 11_545 85.8(3)
N2 I1 N3 1_545 1_545 35.0(5)
N2 I1 N3 1_545 11_445 54.1(2)
N2 I1 N3 1_545 11_545 54.1(2)
N3 I1 N3 1_545 11_445 66.6(3)
N3 I1 N3 1_545 11_545 66.6(3)
N3 I1 N3 11_445 11_545 105.6(3)
Pb1 I2 Pb1 . 1_655 180.0(5)
Pb1 I2 N1 . . 90
Pb1 I2 N1 . 3_645 90
Pb1 I2 N3 . 10_564 90
Pb1 I2 N3 . 11_545 90
Pb1 I2 N1 1_655 . 90
Pb1 I2 N1 1_655 3_645 90
Pb1 I2 N3 1_655 10_564 90
Pb1 I2 N3 1_655 11_545 90
N1 I2 N1 . 3_645 180.0(5)
N1 I2 N3 . 10_564 93.3(11)
N1 I2 N3 . 11_545 86.7(11)
N1 I2 N3 3_645 10_564 86.7(11)
N1 I2 N3 3_645 11_545 93.3(11)
N3 I2 N3 10_564 11_545 180.0(5)
Pb1 I3 Pb1 1_565 2_555 159.04(13)
Pb1 I3 N1 1_565 3_555 83.33(14)
Pb1 I3 N1 1_565 3_655 83.33(14)
Pb1 I3 N2 1_565 . 100.48(6)
Pb1 I3 N1 2_555 3_555 83.33(14)
Pb1 I3 N1 2_555 3_655 83.33(14)
Pb1 I3 N2 2_555 . 100.48(6)
N1 I3 N1 3_555 3_655 100.6(13)
N1 I3 N2 3_555 . 129.7(9)
N1 I3 N2 3_655 . 129.7(9)
I2 N1 I2 . 2_655 112(2)
I2 N1 I3 . 3_545 69.1(10)
I2 N1 I3 . 3_645 69.1(10)
I2 N1 C1 . . 123.9(11)
I2 N1 H1n1 . . 110.47
I2 N1 H1n1 . 2_655 43.83
I2 N1 H1n1 . 7_555 43.83
I2 N1 H1n1 . 8_655 110.47
I2 N1 H2n1 . . 18.57
I2 N1 H2n1 . 2_655 125.19
I2 N1 H2n1 . 7_555 125.19
I2 N1 H2n1 . 8_655 18.57
I2 N1 H3n1 . . 92.34
I2 N1 H3n1 . 2_655 65.64
I2 N1 H3n1 . 7_555 65.64
I2 N1 H3n1 . 8_655 92.34
I2 N1 I3 2_655 3_545 69.1(10)
I2 N1 I3 2_655 3_645 69.1(10)
I2 N1 C1 2_655 . 123.9(11)
I2 N1 H1n1 2_655 . 43.83
I2 N1 H1n1 2_655 2_655 110.47
I2 N1 H1n1 2_655 7_555 110.47
I2 N1 H1n1 2_655 8_655 43.83
I2 N1 H2n1 2_655 . 125.19
I2 N1 H2n1 2_655 2_655 18.57
I2 N1 H2n1 2_655 7_555 18.57
I2 N1 H2n1 2_655 8_655 125.19
I2 N1 H3n1 2_655 . 65.64
I2 N1 H3n1 2_655 2_655 92.34
I2 N1 H3n1 2_655 7_555 92.34
I2 N1 H3n1 2_655 8_655 65.64
I3 N1 I3 3_545 3_645 100.6(18)
I3 N1 C1 3_545 . 129.7(9)
I3 N1 H1n1 3_545 . 108.44
I3 N1 H1n1 3_545 2_655 42.1
I3 N1 H1n1 3_545 7_555 108.44
I3 N1 H1n1 3_545 8_655 42.1
I3 N1 H2n1 3_545 . 87.28
I3 N1 H2n1 3_545 2_655 67.78
I3 N1 H2n1 3_545 7_555 87.28
I3 N1 H2n1 3_545 8_655 67.78
I3 N1 H3n1 3_545 . 24.86
I3 N1 H3n1 3_545 2_655 118.79
I3 N1 H3n1 3_545 7_555 24.86
I3 N1 H3n1 3_545 8_655 118.79
I3 N1 C1 3_645 . 129.7(9)
I3 N1 H1n1 3_645 . 42.1
I3 N1 H1n1 3_645 2_655 108.44
I3 N1 H1n1 3_645 7_555 42.1
I3 N1 H1n1 3_645 8_655 108.44
I3 N1 H2n1 3_645 . 67.78
I3 N1 H2n1 3_645 2_655 87.28
I3 N1 H2n1 3_645 7_555 67.78
I3 N1 H2n1 3_645 8_655 87.28
I3 N1 H3n1 3_645 . 118.79
I3 N1 H3n1 3_645 2_655 24.86
I3 N1 H3n1 3_645 7_555 118.79
I3 N1 H3n1 3_645 8_655 24.86
C1 N1 H1n1 . . 109.47
C1 N1 H1n1 . 2_655 109.47
C1 N1 H1n1 . 7_555 109.47
C1 N1 H1n1 . 8_655 109.47
C1 N1 H2n1 . . 109.47
C1 N1 H2n1 . 2_655 109.47
C1 N1 H2n1 . 7_555 109.47
C1 N1 H2n1 . 8_655 109.47
C1 N1 H3n1 . . 109.47
C1 N1 H3n1 . 2_655 109.47
C1 N1 H3n1 . 7_555 109.47
C1 N1 H3n1 . 8_655 109.47
H1n1 N1 H1n1 . 2_655 141.06
H1n1 N1 H1n1 . 7_555 80.34
H1n1 N1 H1n1 . 8_655 86.88
H1n1 N1 H2n1 . . 109.47
H1n1 N1 H2n1 . 2_655 56.25
H1n1 N1 H2n1 . 7_555 31.68
H1n1 N1 H2n1 . 8_655 128.96
H1n1 N1 H3n1 . . 109.47
H1n1 N1 H3n1 . 2_655 56.25
H1n1 N1 H3n1 . 7_555 133.27
H1n1 N1 H3n1 . 8_655 24.81
H1n1 N1 H1n1 2_655 7_555 86.88
H1n1 N1 H1n1 2_655 8_655 80.34
H1n1 N1 H2n1 2_655 . 56.25
H1n1 N1 H2n1 2_655 2_655 109.47
H1n1 N1 H2n1 2_655 7_555 128.96
H1n1 N1 H2n1 2_655 8_655 31.68
H1n1 N1 H3n1 2_655 . 56.25
H1n1 N1 H3n1 2_655 2_655 109.47
H1n1 N1 H3n1 2_655 7_555 24.81
H1n1 N1 H3n1 2_655 8_655 133.27
H1n1 N1 H1n1 7_555 8_655 141.06
H1n1 N1 H2n1 7_555 . 31.68
H1n1 N1 H2n1 7_555 2_655 128.96
H1n1 N1 H2n1 7_555 7_555 109.47
H1n1 N1 H2n1 7_555 8_655 56.25
H1n1 N1 H3n1 7_555 . 133.27
H1n1 N1 H3n1 7_555 2_655 24.81
H1n1 N1 H3n1 7_555 7_555 109.47
H1n1 N1 H3n1 7_555 8_655 56.25
H1n1 N1 H2n1 8_655 . 128.96
H1n1 N1 H2n1 8_655 2_655 31.68
H1n1 N1 H2n1 8_655 7_555 56.25
H1n1 N1 H2n1 8_655 8_655 109.47
H1n1 N1 H3n1 8_655 . 24.81
H1n1 N1 H3n1 8_655 2_655 133.27
H1n1 N1 H3n1 8_655 7_555 56.25
H1n1 N1 H3n1 8_655 8_655 109.47
H2n1 N1 H2n1 . 2_655 141.06
H2n1 N1 H2n1 . 7_555 133.27
H2n1 N1 H2n1 . 8_655 24.81
H2n1 N1 H3n1 . . 109.47
H2n1 N1 H3n1 . 2_655 56.25
H2n1 N1 H3n1 . 7_555 80.34
H2n1 N1 H3n1 . 8_655 86.88
H2n1 N1 H2n1 2_655 7_555 24.81
H2n1 N1 H2n1 2_655 8_655 133.27
H2n1 N1 H3n1 2_655 . 56.25
H2n1 N1 H3n1 2_655 2_655 109.47
H2n1 N1 H3n1 2_655 7_555 86.88
H2n1 N1 H3n1 2_655 8_655 80.34
H2n1 N1 H2n1 7_555 8_655 141.06
H2n1 N1 H3n1 7_555 . 80.34
H2n1 N1 H3n1 7_555 2_655 86.88
H2n1 N1 H3n1 7_555 7_555 109.47
H2n1 N1 H3n1 7_555 8_655 56.25
H2n1 N1 H3n1 8_655 . 86.88
H2n1 N1 H3n1 8_655 2_655 80.34
H2n1 N1 H3n1 8_655 7_555 56.25
H2n1 N1 H3n1 8_655 8_655 109.47
H3n1 N1 H3n1 . 2_655 141.06
H3n1 N1 H3n1 . 7_555 31.68
H3n1 N1 H3n1 . 8_655 128.96
H3n1 N1 H3n1 2_655 7_555 128.96
H3n1 N1 H3n1 2_655 8_655 31.68
H3n1 N1 H3n1 7_555 8_655 141.06
I1 N2 I1 1_565 2_555 147.4(8)
I1 N2 I3 1_565 . 73.7(4)
I1 N2 C2 1_565 . 106.3(4)
I1 N2 H1n2 1_565 . 133.72
I1 N2 H1n2 1_565 2_565 13.72
I1 N2 I3 2_555 . 73.7(4)
I1 N2 C2 2_555 . 106.3(4)
I1 N2 H1n2 2_555 . 13.72
I1 N2 H1n2 2_555 2_565 133.72
I3 N2 C2 . . 180.0(5)
I3 N2 H1n2 . . 60
I3 N2 H1n2 . 2_565 60
C2 N2 H1n2 . . 120
C2 N2 H1n2 . 2_565 120
H1n2 N2 H1n2 . 2_565 120
I1 N3 I1 1_565 11_465 69.0(3)
I1 N3 I1 1_565 11_565 69.0(3)
I1 N3 I2 1_565 10_565 110.6(4)
I1 N3 C2 1_565 . 101.2(16)
I1 N3 H1n3 1_565 . 138.77
I1 N3 H2n3 1_565 . 18.77
I1 N3 I1 11_465 11_565 105.6(4)
I1 N3 I2 11_465 10_565 70.8(3)
I1 N3 C2 11_465 . 123.2(6)
I1 N3 H1n3 11_465 . 87.07
I1 N3 H2n3 11_465 . 60.25
I1 N3 I2 11_565 10_565 70.8(3)
I1 N3 C2 11_565 . 123.2(6)
I1 N3 H1n3 11_565 . 87.07
I1 N3 H2n3 11_565 . 60.25
I2 N3 C2 10_565 . 148.2(16)
I2 N3 H1n3 10_565 . 28.16
I2 N3 H2n3 10_565 . 91.84
C2 N3 H1n3 . . 120
C2 N3 H2n3 . . 120
H1n3 N3 H2n3 . . 120
N1 C1 H1c1 . . 109.47
N1 C1 H1c1 . 2_655 109.47
N1 C1 H1c1 . 7_555 109.47
N1 C1 H1c1 . 8_655 109.47
N1 C1 H2c1 . . 109.47
N1 C1 H2c1 . 2_655 109.47
N1 C1 H2c1 . 7_555 109.47
N1 C1 H2c1 . 8_655 109.47
N1 C1 H3c1 . . 109.47
N1 C1 H3c1 . 2_655 109.47
N1 C1 H3c1 . 7_555 109.47
N1 C1 H3c1 . 8_655 109.47
H1c1 C1 H1c1 . 2_655 141.06
H1c1 C1 H1c1 . 7_555 31.68
H1c1 C1 H1c1 . 8_655 128.96
H1c1 C1 H2c1 . . 109.47
H1c1 C1 H2c1 . 2_655 56.25
H1c1 C1 H2c1 . 7_555 80.34
H1c1 C1 H2c1 . 8_655 86.88
H1c1 C1 H3c1 . . 109.47
H1c1 C1 H3c1 . 2_655 56.25
H1c1 C1 H3c1 . 7_555 133.27
H1c1 C1 H3c1 . 8_655 24.81
H1c1 C1 H1c1 2_655 7_555 128.96
H1c1 C1 H1c1 2_655 8_655 31.68
H1c1 C1 H2c1 2_655 . 56.25
H1c1 C1 H2c1 2_655 2_655 109.47
H1c1 C1 H2c1 2_655 7_555 86.88
H1c1 C1 H2c1 2_655 8_655 80.34
H1c1 C1 H3c1 2_655 . 56.25
H1c1 C1 H3c1 2_655 2_655 109.47
H1c1 C1 H3c1 2_655 7_555 24.81
H1c1 C1 H3c1 2_655 8_655 133.27
H1c1 C1 H1c1 7_555 8_655 141.06
H1c1 C1 H2c1 7_555 . 80.34
H1c1 C1 H2c1 7_555 2_655 86.88
H1c1 C1 H2c1 7_555 7_555 109.47
H1c1 C1 H2c1 7_555 8_655 56.25
H1c1 C1 H3c1 7_555 . 133.27
H1c1 C1 H3c1 7_555 2_655 24.81
H1c1 C1 H3c1 7_555 7_555 109.47
H1c1 C1 H3c1 7_555 8_655 56.25
H1c1 C1 H2c1 8_655 . 86.88
H1c1 C1 H2c1 8_655 2_655 80.34
H1c1 C1 H2c1 8_655 7_555 56.25
H1c1 C1 H2c1 8_655 8_655 109.47
H1c1 C1 H3c1 8_655 . 24.81
H1c1 C1 H3c1 8_655 2_655 133.27
H1c1 C1 H3c1 8_655 7_555 56.25
H1c1 C1 H3c1 8_655 8_655 109.47
H2c1 C1 H2c1 . 2_655 141.06
H2c1 C1 H2c1 . 7_555 133.27
H2c1 C1 H2c1 . 8_655 24.81
H2c1 C1 H3c1 . . 109.47
H2c1 C1 H3c1 . 2_655 56.25
H2c1 C1 H3c1 . 7_555 31.68
H2c1 C1 H3c1 . 8_655 128.96
H2c1 C1 H2c1 2_655 7_555 24.81
H2c1 C1 H2c1 2_655 8_655 133.27
H2c1 C1 H3c1 2_655 . 56.25
H2c1 C1 H3c1 2_655 2_655 109.47
H2c1 C1 H3c1 2_655 7_555 128.96
H2c1 C1 H3c1 2_655 8_655 31.68
H2c1 C1 H2c1 7_555 8_655 141.06
H2c1 C1 H3c1 7_555 . 31.68
H2c1 C1 H3c1 7_555 2_655 128.96
H2c1 C1 H3c1 7_555 7_555 109.47
H2c1 C1 H3c1 7_555 8_655 56.25
H2c1 C1 H3c1 8_655 . 128.96
H2c1 C1 H3c1 8_655 2_655 31.68
H2c1 C1 H3c1 8_655 7_555 56.25
H2c1 C1 H3c1 8_655 8_655 109.47
H3c1 C1 H3c1 . 2_655 141.06
H3c1 C1 H3c1 . 7_555 80.34
H3c1 C1 H3c1 . 8_655 86.88
H3c1 C1 H3c1 2_655 7_555 86.88
H3c1 C1 H3c1 2_655 8_655 80.34
H3c1 C1 H3c1 7_555 8_655 141.06
N2 C2 N3 . . 117.5(14)
N2 C2 N3 . 2_565 117.5(14)
N3 C2 N3 . 2_565 125(3)
N1 H1n1 H2n1 . 2_655 61.87
N1 H1n1 H2n1 . 7_555 74.16
N1 H1n1 H3n1 . 2_655 61.87
N1 H1n1 H3n1 . 8_655 77.59
H2n1 H1n1 H2n1 2_655 7_555 13.17
H2n1 H1n1 H3n1 2_655 2_655 120
H2n1 H1n1 H3n1 2_655 8_655 136.83
H2n1 H1n1 H3n1 7_555 2_655 133.17
H2n1 H1n1 H3n1 7_555 8_655 150
H3n1 H1n1 H3n1 2_655 8_655 16.83
N1 H2n1 H1n1 . 2_655 61.87
N1 H2n1 H1n1 . 7_555 74.16
N1 H2n1 H2n1 . 8_655 77.59
N1 H2n1 H3n1 . 2_655 61.87
H1n1 H2n1 H1n1 2_655 7_555 133.17
H1n1 H2n1 H2n1 2_655 8_655 16.83
H1n1 H2n1 H3n1 2_655 2_655 120
H1n1 H2n1 H2n1 7_555 8_655 150
H1n1 H2n1 H3n1 7_555 2_655 13.17
H2n1 H2n1 H3n1 8_655 2_655 136.83
N1 H3n1 H1n1 . 2_655 61.87
N1 H3n1 H1n1 . 8_655 77.59
N1 H3n1 H2n1 . 2_655 61.87
N1 H3n1 H3n1 . 7_555 74.16
H1n1 H3n1 H1n1 2_655 8_655 136.83
H1n1 H3n1 H2n1 2_655 2_655 120
H1n1 H3n1 H3n1 2_655 7_555 13.17
H1n1 H3n1 H2n1 8_655 2_655 16.83
H1n1 H3n1 H3n1 8_655 7_555 150
H2n1 H3n1 H3n1 2_655 7_555 133.17
C1 H1c1 H1c1 . 7_555 74.16
C1 H1c1 H2c1 . 2_655 61.87
C1 H1c1 H3c1 . 2_655 61.87
C1 H1c1 H3c1 . 8_655 77.59
H1c1 H1c1 H2c1 7_555 2_655 133.17
H1c1 H1c1 H3c1 7_555 2_655 13.17
H1c1 H1c1 H3c1 7_555 8_655 150
H2c1 H1c1 H3c1 2_655 2_655 120
H2c1 H1c1 H3c1 2_655 8_655 16.83
H3c1 H1c1 H3c1 2_655 8_655 136.83
C1 H2c1 H1c1 . 2_655 61.87
C1 H2c1 H2c1 . 8_655 77.59
C1 H2c1 H3c1 . 2_655 61.87
C1 H2c1 H3c1 . 7_555 74.16
H1c1 H2c1 H2c1 2_655 8_655 136.83
H1c1 H2c1 H3c1 2_655 2_655 120
H1c1 H2c1 H3c1 2_655 7_555 13.17
H2c1 H2c1 H3c1 8_655 2_655 16.83
H2c1 H2c1 H3c1 8_655 7_555 150
H3c1 H2c1 H3c1 2_655 7_555 133.17
C1 H3c1 H1c1 . 2_655 61.87
C1 H3c1 H1c1 . 8_655 77.59
C1 H3c1 H2c1 . 2_655 61.87
C1 H3c1 H2c1 . 7_555 74.16
H1c1 H3c1 H1c1 2_655 8_655 16.83
H1c1 H3c1 H2c1 2_655 2_655 120
H1c1 H3c1 H2c1 2_655 7_555 133.17
H1c1 H3c1 H2c1 8_655 2_655 136.83
H1c1 H3c1 H2c1 8_655 7_555 150
H2c1 H3c1 H2c1 2_655 7_555 13.17

loop_
_geom_bond_atom_site_label_1
_geom_bond_atom_site_label_2
_geom_bond_site_symmetry_2
_geom_bond_distance
Pb1 I1 . 3.181(2)
Pb1 I1 4_555 3.181(2)
Pb1 I2 1_455 3.2143(6)
Pb1 I2 . 3.2143(6)
Pb1 I3 1_545 3.1673(8)
Pb1 I3 3_545 3.1673(8)
I1 N2 1_545 3.787(8)
I1 N3 1_545 3.89(2)
I1 N3 11_445 4.036(11)
I1 N3 11_545 4.036(11)
I2 N1 . 3.75(5)
I2 N1 3_645 3.75(5)
I2 N3 10_564 3.76(2)
I2 N3 11_545 3.76(2)
I3 N1 3_555 4.18(6)
I3 N1 3_655 4.18(6)
I3 N2 . 3.62(3)
N1 C1 . 1.50(12)
N1 H1n1 . 0.87
N1 H1n1 2_655 0.87
N1 H1n1 7_555 0.87
N1 H1n1 8_655 0.87
N1 H2n1 . 0.87
N1 H2n1 2_655 0.87
N1 H2n1 7_555 0.87
N1 H2n1 8_655 0.87
N1 H3n1 . 0.87
N1 H3n1 2_655 0.87
N1 H3n1 7_555 0.87
N1 H3n1 8_655 0.87
N2 C2 . 1.35(4)
N2 H1n2 . 0.87
N2 H1n2 2_565 0.87
N3 C2 . 1.35(2)
N3 H1n3 . 0.87
N3 H2n3 . 0.87
C1 H1c1 . 0.87
C1 H1c1 2_655 0.87
C1 H1c1 7_555 0.87
C1 H1c1 8_655 0.87
C1 H2c1 . 0.87
C1 H2c1 2_655 0.87
C1 H2c1 7_555 0.87
C1 H2c1 8_655 0.87
C1 H3c1 . 0.87
C1 H3c1 2_655 0.87
C1 H3c1 7_555 0.87
C1 H3c1 8_655 0.87
H1n1 H2n1 2_655 0.8202
H1n1 H2n1 7_555 0.4749
H1n1 H3n1 2_655 0.8202
H1n1 H3n1 8_655 0.3738
H2n1 H2n1 8_655 0.3738
H2n1 H3n1 2_655 0.8202
H3n1 H3n1 7_555 0.4749
H1c1 H1c1 7_555 0.4749
H1c1 H2c1 2_655 0.8202
H1c1 H3c1 2_655 0.8202
H1c1 H3c1 8_655 0.3738
H2c1 H2c1 8_655 0.3738
H2c1 H3c1 2_655 0.8202
H2c1 H3c1 7_555 0.4749

loop_
_twin_individual_id
_twin_individual_mass_fraction_refined
_twin_individual_twin_matrix_11
_twin_individual_twin_matrix_12
_twin_individual_twin_matrix_13
_twin_individual_twin_matrix_21
_twin_individual_twin_matrix_22
_twin_individual_twin_matrix_23
_twin_individual_twin_matrix_31
_twin_individual_twin_matrix_32
_twin_individual_twin_matrix_33
1 0.907(9) 1 0 0 0 1 0 0 0 1
2 0.093(9) 0 0 3 0 -1 0 0.3333 0 0

loop_
_restr_distance_atom_site_label_1
_restr_distance_atom_site_label_2
_restr_distance_target
_restr_distance_target_weight_param
C1 N1 1.5 0.001
C2 N2 1.35 0.001
C2 N3 1.35 0.001
